data_7046094
loop_
_publ_author_name
'Stanje, B.'
'Traar, P.'
'Schachner, J. A.'
'Belaj, F.'
'M\"osch-Zanetti, N C'

_publ_section_title
;
 Iron catalyzed oxidation of benzylic alcohols to benzoic acids.
;
_journal_issue 18
_journal_name_full 'Dalton transactions (Cambridge, England : 2003)'
_journal_page_first 6412
_journal_page_last 6420
_journal_paper_doi 10.1039/c8dt00819a
_journal_volume 47
_journal_year 2018
_chemical_compound_source 'synthetical product'
_chemical_formula_moiety 'C20 H18 Cl Fe N4 O2'
_chemical_formula_sum 'C20 H18 Cl Fe N4 O2'
_chemical_formula_weight 437.68
_chemical_name_common ' chloro-bis[2-(1-methyl-1H-pyrazol-3-yl)phenolato-N,O]-iron(III)'
_chemical_name_systematic ' chloro-bis[2-(1-methyl-1H-pyrazol-3-yl)phenolato-N,O]-iron(III)'
_space_group_crystal_system monoclinic
_space_group_IT_number 14
_space_group_name_Hall '-P 2ybc'
_space_group_name_H-M_alt 'P 1 21/c 1'
_symmetry_space_group_name_Hall '-P 2ybc'
_symmetry_space_group_name_H-M 'P 1 21/c 1'
_atom_sites_solution_hydrogens geom
_atom_sites_solution_primary direct
_atom_sites_solution_secondary difmap
_audit_creation_method 'manual edited SHELXL-2014/6.cif file'
_audit_update_record
;
2015-02-06 deposited with the CCDC.
2018-04-19 downloaded from the CCDC.
;
_cell_angle_alpha 90
_cell_angle_beta 108.0920(10)
_cell_angle_gamma 90
_cell_formula_units_Z 4
_cell_length_a 14.1475(6)
_cell_length_b 11.7295(5)
_cell_length_c 11.9893(5)
_cell_measurement_reflns_used 9360
_cell_measurement_temperature 100(2)
_cell_measurement_theta_max 30.84
_cell_measurement_theta_min 2.61
_cell_volume 1891.18(14)
_computing_cell_refinement 'Bruker SAINT'
_computing_data_collection 'Bruker APEX2'
_computing_data_reduction 'Bruker SAINT'
_computing_molecular_graphics 'modified ORTEP (Johnson, 1965)'
_computing_publication_material 'SHELXL-2014/6 (Sheldrick, 2014)'
_computing_structure_refinement 'SHELXL-2014/6 (Sheldrick, 2014)'
_computing_structure_solution 'SHELXS-97 (Sheldrick, 2008)'
_diffrn_ambient_temperature 100(2)
_diffrn_measured_fraction_theta_full 1.000
_diffrn_measured_fraction_theta_max 1.000
_diffrn_measurement_device_type 'Bruker APEX-II CCD'
_diffrn_measurement_method '\f and \w scans'
_diffrn_radiation_monochromator graphite
_diffrn_radiation_source 'fine-focus sealed tube'
_diffrn_radiation_type MoK\a
_diffrn_radiation_wavelength 0.71073
_diffrn_reflns_av_R_equivalents 0.0255
_diffrn_reflns_av_unetI/netI 0.0179
_diffrn_reflns_Laue_measured_fraction_full 1.000
_diffrn_reflns_Laue_measured_fraction_max 1.000
_diffrn_reflns_limit_h_max 19
_diffrn_reflns_limit_h_min -19
_diffrn_reflns_limit_k_max 16
_diffrn_reflns_limit_k_min -14
_diffrn_reflns_limit_l_max 16
_diffrn_reflns_limit_l_min -12
_diffrn_reflns_number 25391
_diffrn_reflns_point_group_measured_fraction_full 1.000
_diffrn_reflns_point_group_measured_fraction_max 1.000
_diffrn_reflns_theta_full 30.00
_diffrn_reflns_theta_max 30.00
_diffrn_reflns_theta_min 2.30
_exptl_absorpt_coefficient_mu 0.963
_exptl_absorpt_correction_T_max 0.647
_exptl_absorpt_correction_T_min 0.503
_exptl_absorpt_correction_type multi-scan
_exptl_absorpt_process_details 'Bruker SADABS'
_exptl_crystal_colour red
_exptl_crystal_density_diffrn 1.537
_exptl_crystal_description plate
_exptl_crystal_F_000 900
_exptl_crystal_size_max 0.300
_exptl_crystal_size_mid 0.250
_exptl_crystal_size_min 0.110
_refine_diff_density_max 0.543
_refine_diff_density_min -0.337
_refine_diff_density_rms 0.061
_refine_ls_extinction_method none
_refine_ls_goodness_of_fit_ref 1.039
_refine_ls_hydrogen_treatment refU
_refine_ls_matrix_type full
_refine_ls_number_parameters 261
_refine_ls_number_reflns 5517
_refine_ls_number_restraints 0
_refine_ls_restrained_S_all 1.039
_refine_ls_R_factor_all 0.0284
_refine_ls_R_factor_gt 0.0254
_refine_ls_shift/su_max 0.001
_refine_ls_shift/su_mean 0.000
_refine_ls_structure_factor_coef Fsqd
_refine_ls_weighting_details 'w=1/[\s^2^(Fo^2^)+(0.0397P)^2^+0.9593P] where P=(Fo^2^+2Fc^2^)/3'
_refine_ls_weighting_scheme calc
_refine_ls_wR_factor_gt 0.0722
_refine_ls_wR_factor_ref 0.0747
_reflns_Friedel_coverage 0.000
_reflns_number_gt 5072
_reflns_number_total 5517
_reflns_threshold_expression 'I > 2\s(I)'
_cod_data_source_file c8dt00819a2.cif
_cod_data_source_block K1_3
_cod_depositor_comments 'Adding full bibliography for 7046094--7046095.cif.'
_cod_database_code 7046094
_shelx_space_group_comment
;
The symmetry employed for this shelxl refinement is uniquely defined
by the following loop, which should always be used as a source of
symmetry information in preference to the above space-group names.
They are only intended as comments.
;
_shelx_estimated_absorpt_t_min 0.761
_shelx_estimated_absorpt_t_max 0.901
_shelxl_version_number 2014/6

loop_
_space_group_symop_operation_xyz
'x, y, z'
'-x, y+1/2, -z+1/2'
'-x, -y, -z'
'x, -y-1/2, z-1/2'

loop_
_atom_site_label
_atom_site_type_symbol
_atom_site_fract_x
_atom_site_fract_y
_atom_site_fract_z
_atom_site_U_iso_or_equiv
_atom_site_adp_type
_atom_site_occupancy
_atom_site_site_symmetry_order
_atom_site_calc_flag
_atom_site_refinement_flags_posn
_atom_site_refinement_flags_adp
Fe1 Fe 0.77735(2) 0.55501(2) 0.70607(2) 0.01235(5) Uani 1 1 d . .
Cl1 Cl 0.72546(2) 0.41150(3) 0.80000(2) 0.02012(7) Uani 1 1 d . .
N11 N 0.85421(7) 0.67700(8) 0.94957(8) 0.01517(18) Uani 1 1 d . .
N12 N 0.87794(7) 0.62388(8) 0.86125(8) 0.01338(17) Uani 1 1 d . .
C13 C 0.97851(8) 0.61794(9) 0.89581(9) 0.01309(19) Uani 1 1 d . .
C14 C 1.01745(8) 0.66832(10) 1.00720(10) 0.0163(2) Uani 1 1 d . .
H14 H 1.0855 0.6760 1.0519 0.020(3) Uiso 1 1 calc R U
C15 C 0.93626(8) 0.70419(10) 1.03768(10) 0.0173(2) Uani 1 1 d . .
H15 H 0.9379 0.7416 1.1085 0.020(3) Uiso 1 1 calc R U
C16 C 0.75201(8) 0.69482(11) 0.94719(11) 0.0198(2) Uani 1 1 d . .
H161 H 0.7511 0.7247 1.0232 0.032(3) Uiso 1 1 calc R U
H162 H 0.7160 0.6222 0.9315 0.032(3) Uiso 1 1 calc R U
H163 H 0.7199 0.7496 0.8853 0.032(3) Uiso 1 1 calc R U
O21 O 0.88912(6) 0.53409(8) 0.65754(7) 0.01879(17) Uani 1 1 d . .
C21 C 0.98655(8) 0.52117(10) 0.71195(10) 0.0155(2) Uani 1 1 d . .
C22 C 1.03350(8) 0.56288(9) 0.82570(10) 0.01380(19) Uani 1 1 d . .
C23 C 1.13681(8) 0.54837(10) 0.87441(11) 0.0179(2) Uani 1 1 d . .
H23 H 1.1692 0.5762 0.9512 0.027(2) Uiso 1 1 calc R U
C24 C 1.19239(9) 0.49458(11) 0.81322(12) 0.0220(2) Uani 1 1 d . .
H24 H 1.2623 0.4868 0.8473 0.027(2) Uiso 1 1 calc R U
C25 C 1.14523(9) 0.45189(11) 0.70132(13) 0.0241(3) Uani 1 1 d . .
H25 H 1.1829 0.4141 0.6592 0.027(2) Uiso 1 1 calc R U
C26 C 1.04358(9) 0.46455(11) 0.65159(11) 0.0219(2) Uani 1 1 d . .
H26 H 1.0118 0.4346 0.5755 0.027(2) Uiso 1 1 calc R U
N31 N 0.69446(7) 0.40994(8) 0.47714(9) 0.01712(18) Uani 1 1 d . .
N32 N 0.68544(7) 0.50646(8) 0.53563(8) 0.01477(17) Uani 1 1 d . .
C33 C 0.60284(8) 0.55965(9) 0.46720(9) 0.01301(19) Uani 1 1 d . .
C34 C 0.56001(9) 0.49510(10) 0.36514(10) 0.0168(2) Uani 1 1 d . .
H34 H 0.5017 0.5125 0.3024 0.022(3) Uiso 1 1 calc R U
C35 C 0.62061(9) 0.40119(10) 0.37543(10) 0.0183(2) Uani 1 1 d . .
H35 H 0.6117 0.3409 0.3202 0.022(3) Uiso 1 1 calc R U
C36 C 0.77441(10) 0.32892(11) 0.52433(13) 0.0271(3) Uani 1 1 d . .
H361 H 0.7629 0.2609 0.4744 0.038(3) Uiso 1 1 calc R U
H362 H 0.7764 0.3073 0.6040 0.038(3) Uiso 1 1 calc R U
H363 H 0.8379 0.3638 0.5265 0.038(3) Uiso 1 1 calc R U
O41 O 0.69939(6) 0.68574(7) 0.68197(7) 0.01620(16) Uani 1 1 d . .
C41 C 0.61393(8) 0.72262(9) 0.60701(9) 0.01328(19) Uani 1 1 d . .
C42 C 0.56624(8) 0.66676(9) 0.50050(9) 0.01331(19) Uani 1 1 d . .
C43 C 0.47963(8) 0.71564(10) 0.42429(10) 0.0183(2) Uani 1 1 d . .
H43 H 0.4476 0.6797 0.3513 0.026(2) Uiso 1 1 calc R U
C44 C 0.43979(9) 0.81505(11) 0.45297(11) 0.0220(2) Uani 1 1 d . .
H44 H 0.3813 0.8470 0.3999 0.026(2) Uiso 1 1 calc R U
C45 C 0.48574(9) 0.86801(10) 0.55991(11) 0.0200(2) Uani 1 1 d . .
H45 H 0.4578 0.9352 0.5809 0.026(2) Uiso 1 1 calc R U
C46 C 0.57229(8) 0.82268(10) 0.63570(10) 0.0163(2) Uani 1 1 d . .
H46 H 0.6039 0.8598 0.7081 0.026(2) Uiso 1 1 calc R U

loop_
_atom_site_aniso_label
_atom_site_aniso_U_11
_atom_site_aniso_U_22
_atom_site_aniso_U_33
_atom_site_aniso_U_23
_atom_site_aniso_U_13
_atom_site_aniso_U_12
Fe1 0.01068(8) 0.01289(8) 0.01171(8) -0.00012(5) 0.00091(6) 0.00036(5)
Cl1 0.01919(13) 0.01990(14) 0.01645(13) 0.00426(9) -0.00149(10) -0.00569(9)
N11 0.0138(4) 0.0174(4) 0.0140(4) -0.0030(3) 0.0040(3) 0.0005(3)
N12 0.0122(4) 0.0141(4) 0.0135(4) -0.0018(3) 0.0036(3) 0.0008(3)
C13 0.0122(4) 0.0113(4) 0.0148(5) 0.0008(4) 0.0029(4) -0.0009(3)
C14 0.0148(5) 0.0170(5) 0.0155(5) -0.0016(4) 0.0021(4) -0.0025(4)
C15 0.0178(5) 0.0183(5) 0.0146(5) -0.0035(4) 0.0033(4) -0.0019(4)
C16 0.0141(5) 0.0269(6) 0.0190(5) -0.0033(4) 0.0062(4) 0.0031(4)
O21 0.0131(4) 0.0271(4) 0.0147(4) -0.0038(3) 0.0021(3) 0.0013(3)
C21 0.0135(5) 0.0165(5) 0.0164(5) -0.0003(4) 0.0045(4) 0.0004(4)
C22 0.0124(4) 0.0122(4) 0.0164(5) 0.0003(4) 0.0038(4) -0.0003(3)
C23 0.0127(5) 0.0174(5) 0.0216(5) -0.0016(4) 0.0024(4) -0.0003(4)
C24 0.0132(5) 0.0223(6) 0.0300(6) -0.0020(5) 0.0061(4) 0.0018(4)
C25 0.0187(5) 0.0261(6) 0.0300(7) -0.0056(5) 0.0112(5) 0.0028(4)
C26 0.0195(5) 0.0261(6) 0.0208(6) -0.0052(5) 0.0075(4) 0.0012(4)
N31 0.0189(4) 0.0144(4) 0.0166(4) -0.0040(3) 0.0034(4) 0.0002(3)
N32 0.0153(4) 0.0128(4) 0.0148(4) -0.0023(3) 0.0027(3) 0.0007(3)
C33 0.0128(4) 0.0143(5) 0.0113(4) 0.0014(3) 0.0027(4) -0.0023(3)
C34 0.0187(5) 0.0174(5) 0.0123(5) -0.0001(4) 0.0019(4) -0.0038(4)
C35 0.0220(5) 0.0177(5) 0.0146(5) -0.0030(4) 0.0048(4) -0.0039(4)
C36 0.0236(6) 0.0205(6) 0.0311(7) -0.0097(5) -0.0003(5) 0.0072(5)
O41 0.0146(3) 0.0162(4) 0.0142(4) -0.0014(3) -0.0007(3) 0.0037(3)
C41 0.0116(4) 0.0135(4) 0.0144(5) 0.0023(4) 0.0035(4) 0.0004(3)
C42 0.0118(4) 0.0136(5) 0.0139(5) 0.0020(4) 0.0031(4) -0.0012(3)
C43 0.0144(5) 0.0203(5) 0.0168(5) 0.0028(4) 0.0000(4) 0.0006(4)
C44 0.0168(5) 0.0224(6) 0.0237(6) 0.0051(5) 0.0018(4) 0.0057(4)
C45 0.0182(5) 0.0174(5) 0.0251(6) 0.0035(4) 0.0076(4) 0.0049(4)
C46 0.0162(5) 0.0149(5) 0.0180(5) -0.0001(4) 0.0055(4) 0.0009(4)

loop_
_atom_type_symbol
_atom_type_description
_atom_type_scat_dispersion_real
_atom_type_scat_dispersion_imag
_atom_type_scat_source
C C 0.0033 0.0016 'International Tables Vol C Tables 4.2.6.8 and 6.1.1.4'
H H 0.0000 0.0000 'International Tables Vol C Tables 4.2.6.8 and 6.1.1.4'
Cl Cl 0.1484 0.1585 'International Tables Vol C Tables 4.2.6.8 and 6.1.1.4'
N N 0.0061 0.0033 'International Tables Vol C Tables 4.2.6.8 and 6.1.1.4'
O O 0.0106 0.0060 'International Tables Vol C Tables 4.2.6.8 and 6.1.1.4'
Fe Fe 0.3463 0.8444 'International Tables Vol C Tables 4.2.6.8 and 6.1.1.4'

loop_
_geom_angle_atom_site_label_1
_geom_angle_atom_site_label_2
_geom_angle_atom_site_label_3
_geom_angle
_geom_angle_publ_flag
N12 Fe1 N32 170.68(4) yes
O41 Fe1 O21 125.49(4) yes
O21 Fe1 Cl1 119.59(3) yes
O41 Fe1 Cl1 114.91(3) yes
O41 Fe1 N12 91.51(4) yes
O21 Fe1 N12 85.45(4) yes
O41 Fe1 N32 85.15(4) yes
O21 Fe1 N32 89.41(4) yes
N12 Fe1 Cl1 94.56(3) yes
N32 Fe1 Cl1 94.73(3) yes
C15 N11 N12 111.08(9) yes
C15 N11 C16 126.39(10) yes
N12 N11 C16 122.46(9) yes
C13 N12 N11 106.01(9) yes
C13 N12 Fe1 127.15(7) yes
N11 N12 Fe1 126.73(7) yes
N12 C13 C14 109.46(9) ?
N12 C13 C22 122.90(10) ?
C14 C13 C22 127.61(10) ?
C15 C14 C13 105.52(10) ?
C15 C14 H14 127.2 ?
C13 C14 H14 127.2 ?
N11 C15 C14 107.92(10) ?
N11 C15 H15 126.0 ?
C14 C15 H15 126.0 ?
N11 C16 H161 109.5 ?
N11 C16 H162 109.5 ?
H161 C16 H162 109.5 ?
N11 C16 H163 109.5 ?
H161 C16 H163 109.5 ?
H162 C16 H163 109.5 ?
C21 O21 Fe1 135.11(8) yes
O21 C21 C22 122.56(10) ?
O21 C21 C26 118.12(10) ?
C22 C21 C26 119.31(10) ?
C23 C22 C21 118.54(10) ?
C23 C22 C13 119.03(10) ?
C21 C22 C13 122.42(10) ?
C24 C23 C22 121.60(11) ?
C24 C23 H23 119.2 ?
C22 C23 H23 119.2 ?
C23 C24 C25 119.59(11) ?
C23 C24 H24 120.2 ?
C25 C24 H24 120.2 ?
C26 C25 C24 119.96(11) ?
C26 C25 H25 120.0 ?
C24 C25 H25 120.0 ?
C25 C26 C21 120.98(12) ?
C25 C26 H26 119.5 ?
C21 C26 H26 119.5 ?
C35 N31 N32 111.21(10) yes
C35 N31 C36 126.68(10) yes
N32 N31 C36 122.10(10) yes
C33 N32 N31 105.85(9) yes
C33 N32 Fe1 127.79(7) yes
N31 N32 Fe1 126.20(7) yes
N32 C33 C34 109.68(10) ?
N32 C33 C42 122.91(10) ?
C34 C33 C42 127.40(10) ?
C35 C34 C33 105.34(10) ?
C35 C34 H34 127.3 ?
C33 C34 H34 127.3 ?
N31 C35 C34 107.92(10) ?
N31 C35 H35 126.0 ?
C34 C35 H35 126.0 ?
N31 C36 H361 109.5 ?
N31 C36 H362 109.5 ?
H361 C36 H362 109.5 ?
N31 C36 H363 109.5 ?
H361 C36 H363 109.5 ?
H362 C36 H363 109.5 ?
C41 O41 Fe1 137.89(7) yes
O41 C41 C46 117.87(10) ?
O41 C41 C42 122.61(10) ?
C46 C41 C42 119.51(10) ?
C43 C42 C41 118.44(10) ?
C43 C42 C33 119.03(10) ?
C41 C42 C33 122.53(9) ?
C44 C43 C42 121.53(11) ?
C44 C43 H43 119.2 ?
C42 C43 H43 119.2 ?
C43 C44 C45 119.70(11) ?
C43 C44 H44 120.2 ?
C45 C44 H44 120.2 ?
C46 C45 C44 119.89(11) ?
C46 C45 H45 120.1 ?
C44 C45 H45 120.1 ?
C45 C46 C41 120.89(11) ?
C45 C46 H46 119.6 ?
C41 C46 H46 119.6 ?

loop_
_geom_bond_atom_site_label_1
_geom_bond_atom_site_label_2
_geom_bond_distance
_geom_bond_publ_flag
Fe1 O21 1.8630(8) yes
Fe1 O41 1.8583(8) yes
Fe1 N12 2.1201(9) yes
Fe1 N32 2.1309(9) yes
Fe1 Cl1 2.2703(3) yes
N11 C15 1.3430(14) yes
N11 N12 1.3575(13) yes
N11 C16 1.4523(14) yes
N12 C13 1.3545(13) yes
C13 C14 1.4069(15) yes
C13 C22 1.4611(15) ?
C14 C15 1.3750(16) yes
C14 H14 0.95 ?
C15 H15 0.95 ?
C16 H161 0.98 ?
C16 H162 0.98 ?
C16 H163 0.98 ?
O21 C21 1.3379(13) yes
C21 C22 1.4063(15) ?
C21 C26 1.4066(16) ?
C22 C23 1.4057(15) ?
C23 C24 1.3830(17) ?
C23 H23 0.95 ?
C24 C25 1.3928(19) ?
C24 H24 0.95 ?
C25 C26 1.3831(17) ?
C25 H25 0.95 ?
C26 H26 0.95 ?
N31 C35 1.3408(15) yes
N31 N32 1.3584(13) yes
N31 C36 1.4509(16) yes
N32 C33 1.3537(14) yes
C33 C34 1.4062(15) yes
C33 C42 1.4609(15) ?
C34 C35 1.3776(17) yes
C34 H34 0.95 ?
C35 H35 0.95 ?
C36 H361 0.98 ?
C36 H362 0.98 ?
C36 H363 0.98 ?
O41 C41 1.3349(12) yes
C41 C46 1.4030(15) ?
C41 C42 1.4071(15) ?
C42 C43 1.4033(15) ?
C43 C44 1.3842(17) ?
C43 H43 0.95 ?
C44 C45 1.3909(18) ?
C44 H44 0.95 ?
C45 C46 1.3845(16) ?
C45 H45 0.95 ?
C46 H46 0.95 ?

loop_
_geom_torsion_atom_site_label_1
_geom_torsion_atom_site_label_2
_geom_torsion_atom_site_label_3
_geom_torsion_atom_site_label_4
_geom_torsion
_geom_torsion_publ_flag
C15 N11 N12 Fe1 176.40(8) yes
C16 N11 N12 Fe1 -0.76(15) yes
Fe1 N12 C13 C14 -176.49(7) yes
Fe1 N12 C13 C22 1.60(15) yes
C15 N11 N12 C13 -0.04(12) yes
C16 N11 N12 C13 -177.20(10) yes
N11 N12 C13 C14 -0.07(12) yes
N11 N12 C13 C22 178.01(10) ?
N12 C13 C14 C15 0.15(13) yes
C22 C13 C14 C15 -177.82(11) ?
C16 N11 C15 C14 177.15(11) ?
C13 C14 C15 N11 -0.16(13) yes
C14 C15 N11 N12 0.13(13) yes
O41 Fe1 O21 C21 113.58(11) ?
N12 Fe1 O21 C21 24.98(11) ?
N32 Fe1 O21 C21 -162.80(11) ?
Cl1 Fe1 O21 C21 -67.69(12) ?
Fe1 O21 C21 C22 -25.02(18) yes
Fe1 O21 C21 C26 155.66(10) yes
O21 C21 C22 C23 -178.06(11) ?
C26 C21 C22 C23 1.25(17) ?
O21 C21 C22 C13 3.53(17) ?
C26 C21 C22 C13 -177.16(11) ?
N12 C13 C22 C23 -172.33(10) ?
C14 C13 C22 C23 5.39(17) ?
N12 C13 C22 C21 6.07(17) ?
C14 C13 C22 C21 -176.21(11) ?
C21 C22 C23 C24 0.06(17) ?
C13 C22 C23 C24 178.52(11) ?
C22 C23 C24 C25 -1.05(19) ?
C23 C24 C25 C26 0.7(2) ?
C24 C25 C26 C21 0.6(2) ?
O21 C21 C26 C25 177.74(12) ?
C22 C21 C26 C25 -1.60(19) ?
C36 N31 N32 C33 -179.09(11) ?
C35 N31 N32 Fe1 175.59(8) yes
C36 N31 N32 Fe1 -3.35(16) yes
Fe1 N32 C33 C34 -175.51(8) yes
N31 N32 C33 C42 178.92(10) ?
Fe1 N32 C33 C42 3.27(15) yes
C35 N31 N32 C33 -0.16(13) yes
N31 N32 C33 C34 0.15(12) yes
N32 C33 C34 C35 -0.09(13) yes
C42 C33 C34 C35 -178.79(11) ?
C36 N31 C35 C34 178.98(12) ?
C33 C34 C35 N31 -0.01(13) yes
C34 C35 N31 N32 0.10(14) yes
O21 Fe1 O41 C41 98.52(11) ?
N12 Fe1 O41 C41 -175.99(11) ?
N32 Fe1 O41 C41 12.72(11) ?
Cl1 Fe1 O41 C41 -80.26(11) ?
Fe1 O41 C41 C42 -13.71(17) yes
Fe1 O41 C41 C46 167.81(8) yes
O41 C41 C42 C43 -176.38(10) ?
C46 C41 C42 C43 2.07(16) ?
O41 C41 C42 C33 4.30(16) ?
C46 C41 C42 C33 -177.24(10) ?
N32 C33 C42 C43 -179.71(10) ?
C34 C33 C42 C43 -1.16(17) ?
N32 C33 C42 C41 -0.40(16) ?
C34 C33 C42 C41 178.15(11) ?
C41 C42 C43 C44 -1.43(17) ?
C33 C42 C43 C44 177.91(11) ?
C42 C43 C44 C45 -0.41(19) ?
C43 C44 C45 C46 1.59(19) ?
C44 C45 C46 C41 -0.93(18) ?
O41 C41 C46 C45 177.60(10) ?
C42 C41 C46 C45 -0.93(17) ?
